data_2202534
loop_
_publ_author_name
'Bremner, Colin A.'
'Harrison, William T. A.'

_publ_section_title
;
 1,4-Diazoniabicyclo[2.2.2]octane tetrachlorocobaltate
;
_journal_issue 7
_journal_name_full 'Acta Crystallographica Section E'
_journal_page_first m425
_journal_page_last m426
_journal_paper_doi 10.1107/S1600536803011668
_journal_volume 59
_journal_year 2003
_chemical_formula_iupac '(C6 H14 N2) [Co Cl4]'
_chemical_formula_moiety 'C6 H14 N2 2+, Co Cl4 2-'
_chemical_formula_sum 'C6 H14 Cl4 Co N2'
_chemical_formula_weight 314.92
_chemical_name_systematic ?
_space_group_IT_number 14
_symmetry_cell_setting monoclinic
_symmetry_space_group_name_Hall '-P 2ybc'
_symmetry_space_group_name_H-M 'P 1 21/c 1'
_atom_sites_solution_hydrogens geom
_atom_sites_solution_primary direct
_atom_sites_solution_secondary difmap
_audit_creation_method SHELXL-97
_cell_angle_alpha 90.00
_cell_angle_beta 92.84200(10)
_cell_angle_gamma 90.00
_cell_formula_units_Z 4
_cell_length_a 9.4875(2)
_cell_length_b 6.7174(2)
_cell_length_c 18.3121(5)
_cell_measurement_reflns_used 4880
_cell_measurement_temperature 120(2)
_cell_measurement_theta_max 27.48
_cell_measurement_theta_min 2.91
_cell_volume 1165.62(5)
_computing_cell_refinement COLLECT
_computing_data_collection 'COLLECT (Enraf-Nonius, 1999)'
_computing_data_reduction COLLECT
_computing_molecular_graphics 'ORTEP-3 (Farrugia, 1997) and ATOMS (Shape Software, 1999)'
_computing_publication_material SHELXL97
_computing_structure_refinement 'SHELXL97 (Sheldrick, 1997)'
_computing_structure_solution 'SHELXS97 (Sheldrick, 1997)'
_diffrn_ambient_temperature 120(2)
_diffrn_measured_fraction_theta_full 0.995
_diffrn_measured_fraction_theta_max 0.995
_diffrn_measurement_device_type 'Nonius KappaCCD'
_diffrn_measurement_method '\w and \f'
_diffrn_radiation_monochromator graphite
_diffrn_radiation_source 'fine-focus sealed tube'
_diffrn_radiation_type MoK\a
_diffrn_radiation_wavelength 0.71073
_diffrn_reflns_av_R_equivalents 0.0571
_diffrn_reflns_av_sigmaI/netI 0.0455
_diffrn_reflns_limit_h_max 12
_diffrn_reflns_limit_h_min -11
_diffrn_reflns_limit_k_max 8
_diffrn_reflns_limit_k_min -8
_diffrn_reflns_limit_l_max 22
_diffrn_reflns_limit_l_min -23
_diffrn_reflns_number 9112
_diffrn_reflns_theta_full 27.45
_diffrn_reflns_theta_max 27.45
_diffrn_reflns_theta_min 3.02
_diffrn_standards_decay_% 0
_diffrn_standards_number 0
_exptl_absorpt_coefficient_mu 2.347
_exptl_absorpt_correction_T_max 0.835
_exptl_absorpt_correction_T_min 0.485
_exptl_absorpt_correction_type multi-scan
_exptl_absorpt_process_details '(SORTAV; Blessing, 1995)'
_exptl_crystal_colour blue
_exptl_crystal_density_diffrn 1.795
_exptl_crystal_density_method 'not measured'
_exptl_crystal_description plate
_exptl_crystal_F_000 636
_exptl_crystal_size_max 0.36
_exptl_crystal_size_mid 0.22
_exptl_crystal_size_min 0.08
_refine_diff_density_max 0.573
_refine_diff_density_min -0.737
_refine_ls_extinction_coef 0.0121(10)
_refine_ls_extinction_expression Fc^*^=kFc[1+0.001xFc^2^\l^3^/sin(2\q)]^-1/4^
_refine_ls_extinction_method SHELXL97
_refine_ls_goodness_of_fit_ref 1.055
_refine_ls_hydrogen_treatment constr
_refine_ls_matrix_type full
_refine_ls_number_parameters 119
_refine_ls_number_reflns 2654
_refine_ls_number_restraints 0
_refine_ls_restrained_S_all 1.055
_refine_ls_R_factor_all 0.0399
_refine_ls_R_factor_gt 0.0324
_refine_ls_shift/su_max 0.001
_refine_ls_shift/su_mean 0.000
_refine_ls_structure_factor_coef Fsqd
_refine_ls_weighting_details 'calc w = 1/[\s^2^(Fo^2^)+(0.0419P)^2^+0.0946P] where P = (Fo^2^+2Fc^2^)/3'
_refine_ls_weighting_scheme calc
_refine_ls_wR_factor_gt 0.0750
_refine_ls_wR_factor_ref 0.0784
_reflns_number_gt 2304
_reflns_number_total 2654
_reflns_threshold_expression I>2\s(I)
_cod_data_source_file cm6044.cif
_cod_data_source_block I
_cod_original_sg_symbol_H-M 'P 21/c'
_cod_database_code 2202534
_cod_database_fobs_code 2202534

loop_
_symmetry_equiv_pos_as_xyz
'x, y, z'
'-x, y+1/2, -z+1/2'
'-x, -y, -z'
'x, -y-1/2, z-1/2'

loop_
_atom_site_label
_atom_site_fract_x
_atom_site_fract_y
_atom_site_fract_z
_atom_site_U_iso_or_equiv
_atom_site_adp_type
_atom_site_calc_flag
_atom_site_refinement_flags
_atom_site_occupancy
_atom_site_disorder_assembly
_atom_site_disorder_group
_atom_site_type_symbol
Co1 0.76747(3) 0.44364(4) 0.116913(15) 0.01312(12) Uani d . 1 . . Co
Cl1 0.80551(5) 0.27988(8) 0.01143(3) 0.01763(15) Uani d . 1 . . Cl
Cl2 0.59883(5) 0.67296(8) 0.08530(3) 0.01968(15) Uani d . 1 . . Cl
Cl3 0.96144(5) 0.59193(8) 0.17013(3) 0.01931(15) Uani d . 1 . . Cl
Cl4 0.68874(6) 0.23386(8) 0.20440(3) 0.01823(15) Uani d . 1 . . Cl
N1 0.69890(17) 0.7051(3) -0.07765(9) 0.0126(4) Uani d . 1 . . N
H1 0.6720 0.6221 -0.0401 0.015 Uiso calc R 1 . . H
N2 0.77093(18) 0.9255(2) -0.17843(10) 0.0125(4) Uani d . 1 . . N
H2 0.7974 1.0083 -0.2161 0.015 Uiso calc R 1 . . H
C1 0.6877(2) 0.5907(3) -0.14826(11) 0.0153(5) Uani d . 1 . . C
H3 0.5898 0.5428 -0.1576 0.018 Uiso calc R 1 . . H
H4 0.7511 0.4736 -0.1452 0.018 Uiso calc R 1 . . H
C2 0.6041(2) 0.8838(3) -0.08040(12) 0.0148(4) Uani d . 1 . . C
H5 0.6127 0.9568 -0.0334 0.018 Uiso calc R 1 . . H
H6 0.5046 0.8419 -0.0890 0.018 Uiso calc R 1 . . H
C3 0.8490(2) 0.7691(3) -0.06160(12) 0.0156(4) Uani d . 1 . . C
H7 0.9111 0.6509 -0.0570 0.019 Uiso calc R 1 . . H
H8 0.8566 0.8436 -0.0149 0.019 Uiso calc R 1 . . H
C4 0.7291(2) 0.7268(3) -0.21025(12) 0.0187(5) Uani d . 1 . . C
H9 0.8090 0.6681 -0.2356 0.022 Uiso calc R 1 . . H
H10 0.6486 0.7428 -0.2462 0.022 Uiso calc R 1 . . H
C5 0.6484(2) 1.0179(3) -0.14283(12) 0.0178(5) Uani d . 1 . . C
H11 0.5685 1.0345 -0.1792 0.021 Uiso calc R 1 . . H
H12 0.6752 1.1510 -0.1235 0.021 Uiso calc R 1 . . H
C6 0.8947(2) 0.9019(3) -0.12436(12) 0.0171(5) Uani d . 1 . . C
H13 0.9251 1.0337 -0.1052 0.020 Uiso calc R 1 . . H
H14 0.9749 0.8402 -0.1485 0.020 Uiso calc R 1 . . H

loop_
_atom_site_aniso_label
_atom_site_aniso_U_11
_atom_site_aniso_U_22
_atom_site_aniso_U_33
_atom_site_aniso_U_12
_atom_site_aniso_U_13
_atom_site_aniso_U_23
Co1 0.01226(17) 0.01364(18) 0.01339(18) 0.00131(11) -0.00008(12) -0.00016(11)
Cl1 0.0197(3) 0.0173(3) 0.0159(3) 0.0005(2) -0.0002(2) -0.0041(2)
Cl2 0.0182(3) 0.0216(3) 0.0197(3) 0.0088(2) 0.0049(2) 0.0060(2)
Cl3 0.0131(3) 0.0212(3) 0.0236(3) -0.0010(2) 0.0006(2) -0.0075(2)
Cl4 0.0242(3) 0.0149(3) 0.0153(3) -0.0028(2) -0.0008(2) 0.0017(2)
N1 0.0120(8) 0.0115(9) 0.0146(9) -0.0001(7) 0.0019(7) 0.0021(7)
N2 0.0132(8) 0.0097(9) 0.0148(9) -0.0005(7) 0.0031(7) 0.0019(7)
C1 0.0150(10) 0.0127(10) 0.0183(11) -0.0026(9) 0.0020(9) -0.0034(8)
C2 0.0125(10) 0.0150(10) 0.0171(11) 0.0032(9) 0.0021(8) 0.0002(9)
C3 0.0100(9) 0.0188(11) 0.0177(11) 0.0000(9) -0.0015(8) 0.0006(9)
C4 0.0274(12) 0.0131(11) 0.0155(11) -0.0030(10) 0.0011(9) -0.0022(9)
C5 0.0171(11) 0.0157(11) 0.0208(12) 0.0062(10) 0.0033(9) 0.0029(10)
C6 0.0118(10) 0.0172(11) 0.0220(12) -0.0019(9) -0.0010(9) 0.0023(9)

loop_
_atom_type_symbol
_atom_type_description
_atom_type_scat_dispersion_real
_atom_type_scat_dispersion_imag
_atom_type_scat_source
Co Co 0.3494 0.9721 'International Tables Vol C Tables 4.2.6.8 and 6.1.1.4'
Cl Cl 0.1484 0.1585 'International Tables Vol C Tables 4.2.6.8 and 6.1.1.4'
O O 0.0106 0.0060 'International Tables Vol C Tables 4.2.6.8 and 6.1.1.4'
N N 0.0061 0.0033 'International Tables Vol C Tables 4.2.6.8 and 6.1.1.4'
C C 0.0033 0.0016 'International Tables Vol C Tables 4.2.6.8 and 6.1.1.4'
H H 0.0000 0.0000 'International Tables Vol C Tables 4.2.6.8 and 6.1.1.4'

loop_
_geom_angle_atom_site_label_1
_geom_angle_atom_site_label_2
_geom_angle_atom_site_label_3
_geom_angle
Cl1 Co1 Cl3 114.76(2)
Cl1 Co1 Cl2 104.56(2)
Cl3 Co1 Cl2 110.92(2)
Cl1 Co1 Cl4 111.66(2)
Cl3 Co1 Cl4 104.82(2)
Cl2 Co1 Cl4 110.21(2)
C2 N1 C3 109.80(16)
C2 N1 C1 111.33(15)
C3 N1 C1 109.89(16)
C2 N1 H1 108.6
C3 N1 H1 108.6
C1 N1 H1 108.6
C5 N2 C4 109.99(16)
C5 N2 C6 110.77(16)
C4 N2 C6 110.10(16)
C5 N2 H2 108.6
C4 N2 H2 108.6
C6 N2 H2 108.6
N1 C1 C4 108.92(16)
N1 C1 H3 109.9
C4 C1 H3 109.9
N1 C1 H4 109.9
C4 C1 H4 109.9
H3 C1 H4 108.3
N1 C2 C5 108.05(16)
N1 C2 H5 110.1
C5 C2 H5 110.1
N1 C2 H6 110.1
C5 C2 H6 110.1
H5 C2 H6 108.4
N1 C3 C6 108.66(16)
N1 C3 H7 110.0
C6 C3 H7 110.0
N1 C3 H8 110.0
C6 C3 H8 110.0
H7 C3 H8 108.3
N2 C4 C1 108.49(17)
N2 C4 H9 110.0
C1 C4 H9 110.0
N2 C4 H10 110.0
C1 C4 H10 110.0
H9 C4 H10 108.4
N2 C5 C2 109.23(16)
N2 C5 H11 109.8
C2 C5 H11 109.8
N2 C5 H12 109.8
C2 C5 H12 109.8
H11 C5 H12 108.3
N2 C6 C3 108.29(16)
N2 C6 H13 110.0
C3 C6 H13 110.0
N2 C6 H14 110.0
C3 C6 H14 110.0
H13 C6 H14 108.4

loop_
_geom_bond_atom_site_label_1
_geom_bond_atom_site_label_2
_geom_bond_site_symmetry_2
_geom_bond_distance
_geom_bond_publ_flag
Co1 Cl1 . 2.2672(6) yes
Co1 Cl3 . 2.2694(6) yes
Co1 Cl2 . 2.2751(6) yes
Co1 Cl4 . 2.2867(6) yes
N1 C2 . 1.500(3) ?
N1 C3 . 1.503(3) ?
N1 C1 . 1.503(3) ?
N1 H1 . 0.9300 ?
N2 C5 . 1.496(3) ?
N2 C4 . 1.502(3) ?
N2 C6 . 1.506(3) ?
N2 H2 . 0.9300 ?
C1 C4 . 1.524(3) ?
C1 H3 . 0.9900 ?
C1 H4 . 0.9900 ?
C2 C5 . 1.531(3) ?
C2 H5 . 0.9900 ?
C2 H6 . 0.9900 ?
C3 C6 . 1.534(3) ?
C3 H7 . 0.9900 ?
C3 H8 . 0.9900 ?
C4 H9 . 0.9900 ?
C4 H10 . 0.9900 ?
C5 H11 . 0.9900 ?
C5 H12 . 0.9900 ?
C6 H13 . 0.9900 ?
C6 H14 . 0.9900 ?

loop_
_geom_hbond_atom_site_label_D
_geom_hbond_atom_site_label_H
_geom_hbond_atom_site_label_A
_geom_hbond_site_symmetry_A
_geom_hbond_distance_DH
_geom_hbond_distance_HA
_geom_hbond_distance_DA
_geom_hbond_angle_DHA
_geom_hbond_publ_flag
N1 H1 Cl1 . 0.93 2.77 3.4175(18) 128 yes
N1 H1 Cl2 . 0.93 2.46 3.1832(18) 135 yes
N2 H2 Cl3 4_575 0.93 2.75 3.3866(19) 127 yes
N2 H2 Cl4 4_575 0.93 2.46 3.2064(18) 138 yes
C1 H3 Cl2 3_665 0.99 2.70 3.488(2) 137 yes
C1 H4 Cl3 3_765 0.99 2.82 3.589(2) 135 yes
C2 H6 Cl4 3_665 0.99 2.78 3.588(2) 140 yes
C3 H7 Cl1 3_765 0.99 2.81 3.376(2) 117 yes
C4 H9 Cl3 4_575 0.99 2.81 3.409(2) 119 yes
